data_2000091
loop_
_publ_author_name
'Averbuch-Pouchot, M.-T.'
'Durif, A.'

_publ_section_title
;
 Synthesis and crystal structure of ethylenediammonium dihydrogen diphosphate
;
_journal_coden_ASTM CRAMED
_journal_issue 2
_journal_name_full
;
 Comptes Rendus de l'Academie des Sciences, Serie II: Mecanique, Physique,
 Chimie, Sciences de la Terre et de l'Univers
;
_journal_page_first 187
_journal_page_last 192
_journal_volume 316
_journal_year 1993
_chemical_formula_sum 'C2 H12 N2 O7 P2'
_space_group_IT_number 2
_symmetry_cell_setting triclinic
_symmetry_Int_Tables_number 2
_symmetry_space_group_name_Hall '-P 1'
_symmetry_space_group_name_H-M 'P -1'
_cell_angle_alpha 101.56(4)
_cell_angle_beta 102.58(3)
_cell_angle_gamma 90.25(6)
_cell_formula_units_Z 2
_cell_length_a 9.965(9)
_cell_length_b 7.666(5)
_cell_length_c 6.117(7)
_cell_volume 446.255
_refine_ls_R_factor_gt 0.034
_refine_ls_wR_factor_gt 0.034
_cod_database_code 2000091

loop_
_symmetry_equiv_pos_site_id
_symmetry_equiv_pos_as_xyz
1 x,y,z
2 -x,-y,-z

loop_
_atom_site_label
_atom_site_type_symbol
_atom_site_fract_x
_atom_site_fract_y
_atom_site_fract_z
P1 P 0.20259(5) 0.93137(6) 0.04178(8)
P2 P 0.27493(4) 0.68363(6) 0.34352(7)
O1 O 0.0857(1) 0.7977(2) -0.1025(3)
O2 O 0.1567(1) 1.1203(2) 0.0887(2)
O3 O 0.3266(1) 0.9518(2) -0.0612(2)
O4 O 0.2425(2) 0.8782(2) 0.2876(2)
O5 O 0.3863(1) 0.7309(2) 0.5727(2)
O6 O 0.1474(1) 0.6035(2) 0.3778(3)
O7 O 0.3392(1) 0.5820(2) 0.1610(2)
C1 C 0.6583(2) 0.7242(3) 0.3238(3)
C2 C 0.8137(2) 0.7383(3) 0.3648(3)
N1 N 0.5873(2) 0.7355(2) 0.0881(3)
N2 N 0.8693(2) 0.5738(3) 0.2562(3)
H1 H 0.004(4) 0.821(5) -0.087(7)
H2 H 0.356(4) 0.789(4) 0.683(6)
H3 H 0.632(4) 0.817(5) 0.440(6)
H4 H 0.612(3) 0.618(4) 0.337(6)
H5 H 0.843(3) 0.846(4) 0.304(5)
H6 H 0.853(3) 0.758(4) 0.525(5)
H7 H 0.491(3) 0.726(4) 0.073(5)
H8 H 0.609(3) 0.832(4) 0.053(5)
H9 H 0.611(3) 0.664(4) -0.005(5)
H10 H 0.831(4) 0.543(5) 0.120(6)
H11 H 0.850(4) 0.472(5) 0.327(7)
H12 H 0.972(4) 0.598(5) 0.289(6)

loop_
_atom_type_symbol
_atom_type_radius_bond
C 0.68
H 0.23
N 0.68
O 0.68
P 1.05
